data_7109678
loop_
_publ_author_name
'David J. Cooke'
'Jasmine M. Cross'
'Rebecca V. Fennessy'
'Lindsay P. Harding'
'Craig R. Rice'
'Christopher Slater'

_publ_section_title
;
 Steric control of the formation of dinuclear double helicate and
 dinuclear meso-helicate assemblies
;
_journal_name_full Chem.Commun.
_journal_page_first 7785
_journal_paper_doi 10.1039/c3cc44611e
_journal_volume 49
_journal_year 2013
_chemical_formula_moiety 'C104 H72 Cd2 N12 O2 S4, 4(Cl O4), 3.48(C2 H3 N)'
_chemical_formula_sum 'C110.95 H82.43 Cd2 Cl4 N15.48 O18 S4'
_chemical_formula_weight 2415.24
_space_group_crystal_system monoclinic
_space_group_IT_number 14
_space_group_name_Hall '-P 2ybc'
_space_group_name_H-M_alt 'P 1 21/c 1'
_symmetry_space_group_name_Hall '-P 2ybc'
_symmetry_space_group_name_H-M 'P 1 21/c 1'
_atom_sites_solution_hydrogens geom
_atom_sites_solution_primary direct
_atom_sites_solution_secondary difmap
_cell_angle_alpha 90
_cell_angle_beta 117.0500(10)
_cell_angle_gamma 90
_cell_formula_units_Z 2
_cell_length_a 21.7000(11)
_cell_length_b 12.4488(6)
_cell_length_c 22.2200(11)
_cell_measurement_reflns_used 7969
_cell_measurement_temperature 150.(2)
_cell_measurement_theta_max 26.8431
_cell_measurement_theta_min 2.4152
_cell_volume 5345.9(5)
_computing_cell_refinement 'SAINT V7.68A (Bruker AXS, 2009)'
_computing_data_collection 'Bruker Instrument Service v2011.6.0.0'
_computing_data_reduction 'SAINT V7.68A (Bruker AXS, 2009)'
_computing_structure_refinement 'SHELXL-97 (Sheldrick, 2008)'
_computing_structure_solution 'SHELXS-97 (Sheldrick, 2008)'
_diffrn_ambient_temperature 150.(2)
_diffrn_detector_area_resol_mean 8.3333
_diffrn_measured_fraction_theta_full 0.997
_diffrn_measured_fraction_theta_max 0.997
_diffrn_radiation_wavelength 0.71073
_diffrn_reflns_av_R_equivalents 0.0618
_diffrn_reflns_av_sigmaI/netI 0.0636
_diffrn_reflns_limit_h_max 28
_diffrn_reflns_limit_h_min -28
_diffrn_reflns_limit_k_max 16
_diffrn_reflns_limit_k_min -8
_diffrn_reflns_limit_l_max 29
_diffrn_reflns_limit_l_min -29
_diffrn_reflns_number 53131
_diffrn_reflns_theta_full 28.33
_diffrn_reflns_theta_max 28.33
_diffrn_reflns_theta_min 1.84
_exptl_absorpt_coefficient_mu 0.652
_exptl_absorpt_correction_T_max 0.93
_exptl_absorpt_correction_T_min 0.78
_exptl_absorpt_correction_type multi-scan
_exptl_absorpt_process_details 'SADABS V2008/1 (Bruker AXS)'
_exptl_crystal_colour 'clear colourless'
_exptl_crystal_density_diffrn 1.500
_exptl_crystal_density_method 'not measured'
_exptl_crystal_description block
_exptl_crystal_F_000 2457
_exptl_crystal_size_max 0.400
_exptl_crystal_size_mid 0.150
_exptl_crystal_size_min 0.120
_refine_diff_density_max 2.560
_refine_diff_density_min -0.920
_refine_ls_extinction_method none
_refine_ls_goodness_of_fit_ref 1.023
_refine_ls_hydrogen_treatment constr
_refine_ls_matrix_type full
_refine_ls_number_parameters 734
_refine_ls_number_reflns 13301
_refine_ls_number_restraints 60
_refine_ls_restrained_S_all 1.038
_refine_ls_R_factor_all 0.0963
_refine_ls_R_factor_gt 0.0546
_refine_ls_shift/su_max 0.001
_refine_ls_shift/su_mean 0.000
_refine_ls_structure_factor_coef Fsqd
_refine_ls_weighting_details 'calc w=1/[\s^2^(Fo^2^)+(0.0945P)^2^+5.0467P] where P=(Fo^2^+2Fc^2^)/3'
_refine_ls_weighting_scheme calc
_refine_ls_wR_factor_gt 0.1503
_refine_ls_wR_factor_ref 0.1743
_reflns_number_gt 8746
_reflns_number_total 13301
_reflns_threshold_expression >2sigma(I)
_cod_data_source_file c3cc44611e.txt
_cod_data_source_block I
_cod_database_code 7109678

loop_
_space_group_symop_operation_xyz
'x, y, z'
'-x, y+1/2, -z+1/2'
'-x, -y, -z'
'x, -y-1/2, z-1/2'

loop_
_atom_site_type_symbol
_atom_site_label
_atom_site_fract_x
_atom_site_fract_y
_atom_site_fract_z
_atom_site_U_iso_or_equiv
_atom_site_adp_type
_atom_site_calc_flag
_atom_site_refinement_flags
_atom_site_occupancy
_atom_site_disorder_assembly
_atom_site_disorder_group
Cd Cd1 0.687993(14) 0.87774(3) 0.207465(15) 0.02686(10) Uani d . 1.0 . .
Cl Cl1 0.23346(5) 0.52234(10) 0.49964(6) 0.0382(3) Uani d . 1.0 . .
Cl Cl2 0.50873(15) 0.2700(3) 0.19020(17) 0.0498(7) Uani d PD 0.738(5) A 1
Cl Cl2' 0.4901(4) 0.3088(5) 0.1834(4) 0.0391(17) Uani d PD 0.262(5) A 2
S S1 0.88288(5) 1.08814(10) 0.23830(6) 0.0370(3) Uani d . 1.0 . .
S S2 0.76500(7) 0.77896(11) 0.43435(6) 0.0426(3) Uani d . 1.0 . .
N N1 0.57186(17) 0.9343(3) 0.15131(19) 0.0343(9) Uani d . 1.0 . .
N N2 0.68038(17) 1.0365(3) 0.15148(18) 0.0297(8) Uani d . 1.0 . .
N N3 0.80129(16) 0.9370(3) 0.23319(17) 0.0274(8) Uani d . 1.0 . .
N N4 0.66215(18) 0.7491(3) 0.12007(19) 0.0366(9) Uani d . 1.0 . .
N N5 0.67071(17) 0.7088(3) 0.24047(19) 0.0301(8) Uani d . 1.0 . .
N N6 0.71975(17) 0.8814(3) 0.32284(17) 0.0274(7) Uani d . 1.0 . .
N N7 0.9641(3) 0.8297(6) 0.7089(5) 0.121(3) Uani d . 1.0 . .
N N8 0.4471(5) 0.6383(7) 0.0504(5) 0.085(2) Uani d PU 0.738(5) A 1
O O1 1.06666(14) 0.7979(2) 0.48286(15) 0.0309(7) Uani d . 1.0 . .
O O2 0.19567(18) 0.5012(4) 0.5372(2) 0.0608(11) Uani d . 1.0 . .
O O3 0.2738(2) 0.4291(3) 0.5023(2) 0.0586(11) Uani d . 1.0 . .
O O4 0.27926(18) 0.6112(3) 0.5287(2) 0.0551(10) Uani d . 1.0 . .
O O5 0.18554(18) 0.5447(4) 0.43141(18) 0.0580(11) Uani d . 1.0 . .
O O6 0.4378(3) 0.2825(8) 0.1670(4) 0.097(2) Uani d PDU 0.738(5) A 1
O O7 0.5275(3) 0.3148(5) 0.1416(2) 0.0916(18) Uani d D 1.0 . .
O O8 0.5476(2) 0.3066(4) 0.25467(19) 0.0714(13) Uani d D 1.0 . .
O O9 0.5218(5) 0.1591(5) 0.1972(5) 0.125(3) Uani d PDU 0.738(5) A 1
O O6' 0.4537(6) 0.2123(10) 0.1705(4) 0.102(4) Uani d PDU 0.262(5) A 2
O O9' 0.4511(6) 0.4012(10) 0.1749(4) 0.104(4) Uani d PDU 0.262(5) A 2
C C1 0.5198(2) 0.8792(4) 0.1516(2) 0.0398(11) Uani d . 1.0 . .
H H1 0.53 0.8201 0.1817 0.048 Uiso calc R 1.0 . .
C C2 0.4505(2) 0.9046(5) 0.1095(3) 0.0442(13) Uani d . 1.0 . .
H H2 0.4141 0.8635 0.1107 0.053 Uiso calc R 1.0 . .
C C3 0.4367(2) 0.9896(5) 0.0669(3) 0.0468(13) Uani d . 1.0 . .
H H3 0.3901 1.0089 0.0378 0.056 Uiso calc R 1.0 . .
C C4 0.4901(2) 1.0475(5) 0.0659(3) 0.0466(13) Uani d . 1.0 . .
H H4 0.4809 1.1068 0.0361 0.056 Uiso calc R 1.0 . .
C C5 0.5577(2) 1.0182(4) 0.1092(2) 0.0347(10) Uani d . 1.0 . .
C C6 0.6184(2) 1.0816(4) 0.1126(2) 0.0340(10) Uani d . 1.0 . .
C C7 0.6132(2) 1.1762(4) 0.0805(3) 0.0447(12) Uani d . 1.0 . .
H H7 0.5691 1.207 0.0531 0.054 Uiso calc R 1.0 . .
C C8 0.6725(3) 1.2271(5) 0.0881(3) 0.0502(14) Uani d . 1.0 . .
H H8 0.6695 1.2926 0.065 0.06 Uiso calc R 1.0 . .
C C9 0.7366(2) 1.1834(4) 0.1293(3) 0.0426(12) Uani d . 1.0 . .
H H9 0.778 1.2186 0.1359 0.051 Uiso calc R 1.0 . .
C C10 0.7384(2) 1.0866(4) 0.1607(2) 0.0312(9) Uani d . 1.0 . .
C C11 0.80230(19) 1.0317(4) 0.2078(2) 0.0291(9) Uani d . 1.0 . .
C C12 0.9168(2) 0.9783(4) 0.2885(2) 0.0353(10) Uani d . 1.0 . .
H H12 0.9646 0.9693 0.3185 0.042 Uiso calc R 1.0 . .
C C13 0.86663(19) 0.9047(4) 0.2802(2) 0.0278(9) Uani d . 1.0 . .
C C14 0.87566(19) 0.8015(4) 0.3153(2) 0.0296(9) Uani d . 1.0 . .
C C15 0.8366(2) 0.7120(4) 0.2817(2) 0.0332(10) Uani d . 1.0 . .
H H15 0.8045 0.7168 0.2351 0.04 Uiso calc R 1.0 . .
C C16 0.8445(2) 0.6161(4) 0.3161(2) 0.0353(10) Uani d . 1.0 . .
H H16 0.8177 0.5554 0.2929 0.042 Uiso calc R 1.0 . .
C C17 0.8911(2) 0.6081(4) 0.3840(2) 0.0340(10) Uani d . 1.0 . .
H H17 0.8954 0.5421 0.407 0.041 Uiso calc R 1.0 . .
C C18 0.9319(2) 0.6958(4) 0.4191(2) 0.0313(10) Uani d . 1.0 . .
C C19 0.92262(19) 0.7921(4) 0.3834(2) 0.0310(10) Uani d . 1.0 . .
H H19 0.9492 0.8531 0.4064 0.037 Uiso calc R 1.0 . .
C C20 0.9802(2) 0.6858(4) 0.4927(2) 0.0312(10) Uani d . 1.0 . .
C C21 0.9610(2) 0.6250(4) 0.5333(2) 0.0338(10) Uani d . 1.0 . .
H H21 0.9171 0.5907 0.5135 0.041 Uiso calc R 1.0 . .
C C22 1.0037(2) 0.6120(4) 0.6026(2) 0.0345(10) Uani d . 1.0 . .
C C23 1.0674(2) 0.6650(4) 0.6309(2) 0.0345(10) Uani d . 1.0 . .
H H23 1.0966 0.6584 0.6781 0.041 Uiso calc R 1.0 . .
C C24 1.0896(2) 0.7273(4) 0.5923(2) 0.0324(10) Uani d . 1.0 . .
C C25 1.0454(2) 0.7367(4) 0.5227(2) 0.0311(10) Uani d . 1.0 . .
C C26 0.9825(2) 0.5438(4) 0.6469(3) 0.0422(12) Uani d . 1.0 . .
H H26A 1.0126 0.4806 0.6628 0.063 Uiso calc R 1.0 . .
H H26B 0.9344 0.5206 0.6206 0.063 Uiso calc R 1.0 . .
H H26C 0.9868 0.5862 0.6858 0.063 Uiso calc R 1.0 . .
C C27 1.1588(2) 0.7791(4) 0.6255(2) 0.0303(9) Uani d . 1.0 . .
C C28 1.2155(2) 0.7229(4) 0.6733(2) 0.0379(11) Uani d . 1.0 . .
H H28 1.2105 0.6496 0.6822 0.045 Uiso calc R 1.0 . .
C C29 1.2793(2) 0.7734(4) 0.7082(3) 0.0410(12) Uani d . 1.0 . .
H H29 1.3172 0.7349 0.7417 0.049 Uiso calc R 1.0 . .
C C30 1.2879(2) 0.8794(4) 0.6945(2) 0.0338(10) Uani d . 1.0 . .
H H30 1.3316 0.9134 0.7183 0.041 Uiso calc R 1.0 . .
C C31 1.2320(2) 0.9359(4) 0.6457(2) 0.0282(9) Uani d . 1.0 . .
C C32 1.1677(2) 0.8851(4) 0.6117(2) 0.0293(9) Uani d . 1.0 . .
H H32 1.1295 0.9237 0.5787 0.035 Uiso calc R 1.0 . .
C C33 1.1060(3) 0.7370(4) 0.4575(3) 0.0464(13) Uani d . 1.0 . .
H H33A 1.0756 0.6853 0.4228 0.056 Uiso calc R 1.0 . .
H H33B 1.1429 0.6962 0.4947 0.056 Uiso calc R 1.0 . .
C C34 1.1374(2) 0.8146(4) 0.4271(2) 0.0362(10) Uani d . 1.0 . .
C C35 1.2020(3) 0.8578(4) 0.4658(3) 0.0426(12) Uani d . 1.0 . .
H H35 1.2271 0.8366 0.5117 0.051 Uiso calc R 1.0 . .
C C36 1.2312(3) 0.9307(5) 0.4399(3) 0.0519(14) Uani d . 1.0 . .
H H36 1.276 0.9587 0.4677 0.062 Uiso calc R 1.0 . .
C C37 1.1953(4) 0.9630(5) 0.3736(4) 0.0623(17) Uani d . 1.0 . .
H H37 1.215 1.0144 0.3558 0.075 Uiso calc R 1.0 . .
C C38 1.1309(3) 0.9209(6) 0.3332(3) 0.0607(17) Uani d . 1.0 . .
H H38 1.1064 0.9421 0.2872 0.073 Uiso calc R 1.0 . .
C C39 1.1017(3) 0.8472(5) 0.3598(3) 0.0510(14) Uani d . 1.0 . .
H H39 1.057 0.8187 0.3319 0.061 Uiso calc R 1.0 . .
C C40 0.6570(3) 0.7769(5) 0.0597(2) 0.0479(13) Uani d . 1.0 . .
H H40 0.676 0.8437 0.0557 0.058 Uiso calc R 1.0 . .
C C41 0.6254(3) 0.7132(6) 0.0030(3) 0.0636(18) Uani d . 1.0 . .
H H41 0.6227 0.7347 -0.0392 0.076 Uiso calc R 1.0 . .
C C42 0.5981(3) 0.6176(6) 0.0100(3) 0.0657(19) Uani d . 1.0 . .
H H42 0.5751 0.5721 -0.0281 0.079 Uiso calc R 1.0 . .
C C43 0.6037(3) 0.5871(5) 0.0715(3) 0.0569(16) Uani d . 1.0 . .
H H43 0.5856 0.52 0.0764 0.068 Uiso calc R 1.0 . .
C C44 0.6360(2) 0.6551(4) 0.1263(2) 0.0382(11) Uani d . 1.0 . .
C C45 0.6446(2) 0.6287(4) 0.1951(3) 0.0366(10) Uani d . 1.0 . .
C C46 0.6298(3) 0.5301(5) 0.2141(3) 0.0572(16) Uani d . 1.0 . .
H H46 0.6116 0.4731 0.1824 0.069 Uiso calc R 1.0 . .
C C47 0.6422(4) 0.5161(5) 0.2811(4) 0.0679(19) Uani d . 1.0 . .
H H47 0.6313 0.4495 0.2948 0.082 Uiso calc R 1.0 . .
C C48 0.6702(3) 0.5983(4) 0.3273(3) 0.0475(13) Uani d . 1.0 . .
H H48 0.6793 0.5893 0.3731 0.057 Uiso calc R 1.0 . .
C C49 0.6843(2) 0.6933(4) 0.3050(2) 0.0323(10) Uani d . 1.0 . .
C C50 0.7178(2) 0.7863(4) 0.3486(2) 0.0288(9) Uani d . 1.0 . .
C C51 0.7878(3) 0.9103(4) 0.4357(2) 0.0393(11) Uani d . 1.0 . .
H H51 0.8166 0.9488 0.4756 0.047 Uiso calc R 1.0 . .
C C52 0.7599(2) 0.9529(4) 0.3727(2) 0.0289(9) Uani d . 1.0 . .
C C53 0.9162(4) 0.7933(6) 0.6660(5) 0.075(2) Uani d . 1.0 B 4
C C54 0.8544(3) 0.7402(6) 0.6172(3) 0.076(2) Uani d . 1.0 . .
H H54A 0.8478 0.673 0.6365 0.114 Uiso calc R 1.0 B 4
H H54B 0.8592 0.7244 0.5763 0.114 Uiso calc R 1.0 B 4
H H54C 0.8143 0.7871 0.6057 0.114 Uiso calc R 1.0 B 4
C C55 0.4325(5) 0.6200(9) 0.0884(7) 0.083(2) Uani d PU 0.738(5) A 1
C C56 0.4242(7) 0.5900(10) 0.1428(7) 0.108(3) Uani d PU 0.738(5) A 1
H H56A 0.469 0.5682 0.1794 0.163 Uiso calc PR 0.738(5) A 1
H H56B 0.3918 0.5295 0.1306 0.163 Uiso calc PR 0.738(5) A 1
H H56C 0.4058 0.6505 0.1579 0.163 Uiso calc PR 0.738(5) A 1

loop_
_atom_site_aniso_label
_atom_site_aniso_U_11
_atom_site_aniso_U_22
_atom_site_aniso_U_33
_atom_site_aniso_U_12
_atom_site_aniso_U_13
_atom_site_aniso_U_23
Cd1 0.01981(14) 0.02884(17) 0.02704(16) -0.00287(12) 0.00638(11) 0.00099(13)
Cl1 0.0239(5) 0.0442(7) 0.0443(6) -0.0007(4) 0.0135(4) 0.0040(5)
Cl2 0.0501(15) 0.0550(19) 0.0423(13) -0.0173(12) 0.0193(12) -0.0176(14)
Cl2' 0.043(4) 0.035(4) 0.035(3) -0.005(3) 0.013(3) -0.001(3)
S1 0.0232(5) 0.0382(7) 0.0466(7) -0.0063(4) 0.0131(5) 0.0017(5)
S2 0.0551(7) 0.0372(7) 0.0296(6) -0.0087(6) 0.0141(5) 0.0025(5)
N1 0.0228(16) 0.042(2) 0.034(2) 0.0000(16) 0.0093(15) 0.0074(18)
N2 0.0220(15) 0.032(2) 0.0315(19) 0.0011(14) 0.0089(14) 0.0018(16)
N3 0.0194(15) 0.030(2) 0.0303(18) -0.0028(14) 0.0088(13) -0.0022(15)
N4 0.0303(18) 0.044(3) 0.0297(19) -0.0024(17) 0.0083(15) -0.0024(18)
N5 0.0236(16) 0.027(2) 0.037(2) -0.0047(14) 0.0113(14) -0.0035(16)
N6 0.0244(15) 0.0269(19) 0.0289(17) -0.0042(14) 0.0103(14) -0.0007(16)
N7 0.052(4) 0.093(5) 0.197(9) -0.015(4) 0.040(5) -0.058(6)
N8 0.075(5) 0.064(5) 0.122(7) 0.000(4) 0.050(4) -0.027(5)
O1 0.0232(13) 0.0314(17) 0.0366(16) -0.0027(12) 0.0123(12) 0.0002(14)
O2 0.0376(19) 0.090(3) 0.060(2) 0.001(2) 0.0274(18) 0.015(2)
O3 0.049(2) 0.046(2) 0.087(3) 0.0048(18) 0.036(2) 0.001(2)
O4 0.0355(18) 0.050(2) 0.067(3) -0.0071(16) 0.0126(17) -0.006(2)
O5 0.0408(19) 0.085(3) 0.042(2) -0.006(2) 0.0126(16) 0.003(2)
O6 0.050(3) 0.152(6) 0.082(4) -0.008(4) 0.026(3) 0.019(4)
O7 0.104(4) 0.126(5) 0.067(3) -0.054(4) 0.057(3) -0.025(3)
O8 0.058(2) 0.100(4) 0.049(2) -0.019(2) 0.018(2) -0.018(2)
O9 0.145(6) 0.100(6) 0.106(5) 0.000(5) 0.038(5) -0.014(5)
O6' 0.089(5) 0.122(7) 0.089(5) -0.016(5) 0.034(5) 0.004(6)
O9' 0.071(5) 0.141(7) 0.089(6) 0.006(6) 0.027(5) 0.013(6)
C1 0.025(2) 0.050(3) 0.041(3) -0.003(2) 0.0126(19) 0.008(2)
C2 0.023(2) 0.056(3) 0.052(3) -0.005(2) 0.016(2) 0.000(3)
C3 0.0199(19) 0.066(4) 0.045(3) 0.004(2) 0.0062(19) 0.007(3)
C4 0.026(2) 0.058(4) 0.047(3) 0.005(2) 0.009(2) 0.015(3)
C5 0.0211(18) 0.046(3) 0.033(2) -0.0002(18) 0.0092(17) 0.004(2)
C6 0.027(2) 0.036(3) 0.038(2) 0.0026(18) 0.0129(18) 0.003(2)
C7 0.031(2) 0.047(3) 0.054(3) 0.009(2) 0.018(2) 0.017(3)
C8 0.044(3) 0.045(3) 0.063(3) 0.006(2) 0.026(3) 0.022(3)
C9 0.034(2) 0.042(3) 0.056(3) 0.002(2) 0.025(2) 0.010(2)
C10 0.0268(19) 0.036(2) 0.033(2) -0.0015(18) 0.0156(18) 0.0011(19)
C11 0.0208(17) 0.034(3) 0.032(2) -0.0042(17) 0.0120(16) -0.0036(19)
C12 0.0214(18) 0.040(3) 0.037(2) -0.0010(18) 0.0074(17) 0.000(2)
C13 0.0181(17) 0.033(2) 0.030(2) -0.0023(16) 0.0084(15) -0.0032(18)
C14 0.0179(16) 0.034(2) 0.037(2) -0.0029(16) 0.0125(16) -0.0047(19)
C15 0.0223(18) 0.040(3) 0.034(2) -0.0029(18) 0.0098(17) -0.005(2)
C16 0.027(2) 0.036(3) 0.038(2) -0.0082(19) 0.0102(18) -0.008(2)
C17 0.0265(19) 0.031(3) 0.042(3) -0.0027(17) 0.0137(18) -0.004(2)
C18 0.0202(17) 0.035(3) 0.037(2) -0.0023(17) 0.0119(17) -0.004(2)
C19 0.0193(17) 0.034(3) 0.035(2) -0.0024(17) 0.0081(16) -0.001(2)
C20 0.0220(18) 0.029(2) 0.038(2) -0.0035(17) 0.0093(17) -0.0008(19)
C21 0.0219(18) 0.035(2) 0.039(2) -0.0006(18) 0.0084(17) -0.001(2)
C22 0.029(2) 0.032(3) 0.040(2) -0.0012(18) 0.0139(18) 0.002(2)
C23 0.028(2) 0.034(3) 0.035(2) -0.0005(19) 0.0088(18) 0.006(2)
C24 0.0243(19) 0.027(2) 0.041(2) -0.0016(17) 0.0105(18) 0.0019(19)
C25 0.0215(18) 0.032(2) 0.033(2) -0.0017(17) 0.0065(16) 0.0027(19)
C26 0.033(2) 0.042(3) 0.047(3) -0.006(2) 0.014(2) 0.006(2)
C27 0.0212(18) 0.031(2) 0.034(2) -0.0026(17) 0.0089(16) 0.0001(19)
C28 0.027(2) 0.031(3) 0.047(3) 0.0000(18) 0.0089(19) 0.005(2)
C29 0.024(2) 0.036(3) 0.049(3) 0.0022(19) 0.0038(19) 0.007(2)
C30 0.0207(18) 0.038(3) 0.038(2) -0.0018(18) 0.0088(17) -0.004(2)
C31 0.0277(19) 0.028(2) 0.028(2) -0.0005(17) 0.0121(16) -0.0029(18)
C32 0.0240(18) 0.029(2) 0.031(2) -0.0008(17) 0.0089(16) -0.0027(19)
C33 0.047(3) 0.036(3) 0.062(3) -0.004(2) 0.030(3) -0.008(3)
C34 0.037(2) 0.032(3) 0.044(3) 0.0028(19) 0.021(2) -0.007(2)
C35 0.041(2) 0.045(3) 0.042(3) -0.001(2) 0.019(2) -0.010(2)
C36 0.051(3) 0.048(3) 0.069(4) -0.010(3) 0.039(3) -0.019(3)
C37 0.085(5) 0.050(4) 0.083(5) 0.011(3) 0.065(4) 0.008(3)
C38 0.065(4) 0.075(4) 0.052(3) 0.027(3) 0.036(3) 0.016(3)
C39 0.035(2) 0.062(4) 0.053(3) 0.012(2) 0.017(2) -0.004(3)
C40 0.046(3) 0.060(4) 0.035(3) 0.007(3) 0.016(2) 0.000(3)
C41 0.061(4) 0.082(5) 0.038(3) 0.017(4) 0.015(3) -0.010(3)
C42 0.058(4) 0.075(5) 0.042(3) 0.010(3) 0.004(3) -0.026(3)
C43 0.043(3) 0.056(4) 0.052(3) -0.002(3) 0.005(2) -0.023(3)
C44 0.0220(19) 0.045(3) 0.038(2) 0.0007(19) 0.0052(17) -0.012(2)
C45 0.030(2) 0.033(3) 0.045(3) -0.0087(19) 0.0162(19) -0.008(2)
C46 0.070(4) 0.039(3) 0.068(4) -0.028(3) 0.037(3) -0.019(3)
C47 0.094(5) 0.038(3) 0.087(5) -0.031(3) 0.055(4) -0.008(3)
C48 0.059(3) 0.036(3) 0.053(3) -0.017(2) 0.031(3) -0.001(2)
C49 0.0272(19) 0.031(2) 0.040(2) -0.0045(17) 0.0155(18) 0.001(2)
C50 0.0249(18) 0.029(2) 0.032(2) -0.0039(17) 0.0131(16) 0.0000(18)
C51 0.047(3) 0.038(3) 0.030(2) -0.010(2) 0.015(2) -0.004(2)
C52 0.0241(18) 0.032(2) 0.029(2) -0.0050(17) 0.0111(16) -0.0043(18)
C53 0.056(4) 0.056(4) 0.127(7) 0.001(3) 0.054(4) -0.012(4)
C54 0.061(4) 0.087(5) 0.057(4) 0.016(4) 0.006(3) -0.012(4)
C55 0.076(4) 0.067(5) 0.129(7) -0.019(4) 0.067(4) -0.060(5)
C56 0.112(6) 0.094(6) 0.139(7) -0.043(5) 0.075(5) -0.055(6)

loop_
_atom_type_symbol
_atom_type_description
_atom_type_scat_dispersion_real
_atom_type_scat_dispersion_imag
_atom_type_scat_source
C C 0.0033 0.0016 'International Tables Vol C Tables 4.2.6.8 and 6.1.1.4'
H H 0.0000 0.0000 'International Tables Vol C Tables 4.2.6.8 and 6.1.1.4'
N N 0.0061 0.0033 'International Tables Vol C Tables 4.2.6.8 and 6.1.1.4'
O O 0.0106 0.0060 'International Tables Vol C Tables 4.2.6.8 and 6.1.1.4'
S S 0.1246 0.1234 'International Tables Vol C Tables 4.2.6.8 and 6.1.1.4'
Cl Cl 0.1484 0.1585 'International Tables Vol C Tables 4.2.6.8 and 6.1.1.4'
Cd Cd -0.8075 1.2024 'International Tables Vol C Tables 4.2.6.8 and 6.1.1.4'

loop_
_geom_angle_atom_site_label_1
_geom_angle_atom_site_label_2
_geom_angle_atom_site_label_3
_geom_angle_site_symmetry_3
_geom_angle
N2 Cd1 N5 . 165.97(12)
N2 Cd1 N6 . 119.33(13)
N5 Cd1 N6 . 71.27(13)
N2 Cd1 N1 . 70.13(12)
N5 Cd1 N1 . 98.70(13)
N6 Cd1 N1 . 106.65(13)
N2 Cd1 N3 . 71.05(12)
N5 Cd1 N3 . 120.36(12)
N6 Cd1 N3 . 88.47(12)
N1 Cd1 N3 . 140.92(13)
N2 Cd1 N4 . 101.82(14)
N5 Cd1 N4 . 68.57(14)
N6 Cd1 N4 . 138.79(13)
N1 Cd1 N4 . 88.32(13)
N3 Cd1 N4 . 103.86(13)
O5 Cl1 O4 . 110.6(3)
O5 Cl1 O2 . 108.7(2)
O4 Cl1 O2 . 110.0(3)
O5 Cl1 O3 . 109.7(3)
O4 Cl1 O3 . 108.7(2)
O2 Cl1 O3 . 109.0(3)
O8 Cl2 O6 . 113.7(5)
O8 Cl2 O9 . 102.4(5)
O6 Cl2 O9 . 106.6(6)
O8 Cl2 O7 . 114.1(3)
O6 Cl2 O7 . 108.8(4)
O9 Cl2 O7 . 110.8(5)
O9' Cl2' O6' . 115.6(5)
O9' Cl2' O7 . 110.3(5)
O6' Cl2' O7 . 109.5(5)
O9' Cl2' O8 . 108.7(5)
O6' Cl2' O8 . 108.7(5)
O7 Cl2' O8 . 103.3(4)
C12 S1 C11 . 89.4(2)
C51 S2 C50 . 89.4(2)
C1 N1 C5 . 118.8(4)
C1 N1 Cd1 . 123.5(3)
C5 N1 Cd1 . 117.0(3)
C10 N2 C6 . 120.0(4)
C10 N2 Cd1 . 119.2(3)
C6 N2 Cd1 . 120.7(3)
C11 N3 C13 . 111.9(3)
C11 N3 Cd1 . 113.2(2)
C13 N3 Cd1 . 133.2(3)
C44 N4 C40 . 119.0(4)
C44 N4 Cd1 . 117.3(3)
C40 N4 Cd1 . 121.6(4)
C49 N5 C45 . 120.5(4)
C49 N5 Cd1 . 118.8(3)
C45 N5 Cd1 . 120.6(3)
C50 N6 C52 . 111.2(4)
C50 N6 Cd1 . 113.9(3)
C52 N6 Cd1 . 131.2(3)
C25 O1 C33 . 112.8(4)
Cl2 O7 Cl2' . 23.8(2)
Cl2 O8 Cl2' . 23.6(2)
N1 C1 C2 . 122.7(5)
N1 C1 H1 . 118.7
C2 C1 H1 . 118.7
C3 C2 C1 . 118.1(5)
C3 C2 H2 . 121.0
C1 C2 H2 . 121.0
C2 C3 C4 . 120.0(4)
C2 C3 H3 . 120.0
C4 C3 H3 . 120.0
C3 C4 C5 . 119.0(5)
C3 C4 H4 . 120.5
C5 C4 H4 . 120.5
N1 C5 C4 . 121.5(4)
N1 C5 C6 . 117.1(4)
C4 C5 C6 . 121.4(4)
N2 C6 C7 . 121.3(4)
N2 C6 C5 . 114.1(4)
C7 C6 C5 . 124.6(4)
C6 C7 C8 . 119.1(4)
C6 C7 H7 . 120.4
C8 C7 H7 . 120.4
C7 C8 C9 . 120.3(5)
C7 C8 H8 . 119.9
C9 C8 H8 . 119.9
C8 C9 C10 . 117.8(4)
C8 C9 H9 . 121.1
C10 C9 H9 . 121.1
N2 C10 C9 . 121.4(4)
N2 C10 C11 . 114.2(4)
C9 C10 C11 . 124.4(4)
N3 C11 C10 . 122.0(4)
N3 C11 S1 . 114.4(3)
C10 C11 S1 . 123.5(3)
C13 C12 S1 . 111.5(3)
C13 C12 H12 . 124.2
S1 C12 H12 . 124.2
C12 C13 N3 . 112.8(4)
C12 C13 C14 . 127.4(4)
N3 C13 C14 . 119.8(3)
C19 C14 C15 . 118.8(4)
C19 C14 C13 . 120.3(4)
C15 C14 C13 . 120.9(4)
C16 C15 C14 . 120.1(4)
C16 C15 H15 . 120.0
C14 C15 H15 . 120.0
C15 C16 C17 . 120.6(4)
C15 C16 H16 . 119.7
C17 C16 H16 . 119.7
C16 C17 C18 . 120.9(5)
C16 C17 H17 . 119.5
C18 C17 H17 . 119.5
C17 C18 C19 . 117.4(4)
C17 C18 C20 . 119.8(4)
C19 C18 C20 . 122.7(4)
C14 C19 C18 . 122.2(4)
C14 C19 H19 . 118.9
C18 C19 H19 . 118.9
C21 C20 C25 . 118.4(4)
C21 C20 C18 . 119.5(4)
C25 C20 C18 . 122.2(4)
C20 C21 C22 . 122.5(4)
C20 C21 H21 . 118.8
C22 C21 H21 . 118.8
C23 C22 C21 . 117.7(4)
C23 C22 C26 . 120.1(4)
C21 C22 C26 . 122.2(4)
C24 C23 C22 . 122.3(4)
C24 C23 H23 . 118.8
C22 C23 H23 . 118.8
C23 C24 C25 . 118.0(4)
C23 C24 C27 . 119.3(4)
C25 C24 C27 . 122.7(4)
O1 C25 C24 . 119.1(4)
O1 C25 C20 . 119.8(4)
C24 C25 C20 . 121.2(4)
C22 C26 H26A . 109.5
C22 C26 H26B . 109.5
H26A C26 H26B . 109.5
C22 C26 H26C . 109.5
H26A C26 H26C . 109.5
H26B C26 H26C . 109.5
C32 C27 C28 . 118.8(4)
C32 C27 C24 . 120.9(4)
C28 C27 C24 . 120.2(4)
C29 C28 C27 . 120.5(4)
C29 C28 H28 . 119.7
C27 C28 H28 . 119.7
C30 C29 C28 . 120.5(4)
C30 C29 H29 . 119.8
C28 C29 H29 . 119.8
C29 C30 C31 . 119.7(4)
C29 C30 H30 . 120.2
C31 C30 H30 . 120.2
C30 C31 C32 . 119.5(4)
C30 C31 C52 3_776 121.2(4)
C32 C31 C52 3_776 119.3(4)
C27 C32 C31 . 121.0(4)
C27 C32 H32 . 119.5
C31 C32 H32 . 119.5
O1 C33 C34 . 107.9(4)
O1 C33 H33A . 110.1
C34 C33 H33A . 110.1
O1 C33 H33B . 110.1
C34 C33 H33B . 110.1
H33A C33 H33B . 108.4
C35 C34 C39 . 117.8(5)
C35 C34 C33 . 120.7(5)
C39 C34 C33 . 121.5(5)
C36 C35 C34 . 121.9(5)
C36 C35 H35 . 119.0
C34 C35 H35 . 119.0
C35 C36 C37 . 119.8(5)
C35 C36 H36 . 120.1
C37 C36 H36 . 120.1
C38 C37 C36 . 119.9(6)
C38 C37 H37 . 120.0
C36 C37 H37 . 120.0
C37 C38 C39 . 119.9(6)
C37 C38 H38 . 120.0
C39 C38 H38 . 120.0
C38 C39 C34 . 120.6(5)
C38 C39 H39 . 119.7
C34 C39 H39 . 119.7
N4 C40 C41 . 123.1(6)
N4 C40 H40 . 118.4
C41 C40 H40 . 118.4
C42 C41 C40 . 117.2(6)
C42 C41 H41 . 121.4
C40 C41 H41 . 121.4
C43 C42 C41 . 120.6(6)
C43 C42 H42 . 119.7
C41 C42 H42 . 119.7
C42 C43 C44 . 119.2(6)
C42 C43 H43 . 120.4
C44 C43 H43 . 120.4
N4 C44 C43 . 121.0(5)
N4 C44 C45 . 116.0(4)
C43 C44 C45 . 123.0(5)
N5 C45 C46 . 120.4(5)
N5 C45 C44 . 114.8(4)
C46 C45 C44 . 124.8(5)
C45 C46 C47 . 118.5(5)
C45 C46 H46 . 120.7
C47 C46 H46 . 120.7
C48 C47 C46 . 120.5(5)
C48 C47 H47 . 119.8
C46 C47 H47 . 119.8
C49 C48 C47 . 117.8(5)
C49 C48 H48 . 121.1
C47 C48 H48 . 121.1
N5 C49 C48 . 122.3(4)
N5 C49 C50 . 113.1(4)
C48 C49 C50 . 124.5(4)
N6 C50 C49 . 121.5(4)
N6 C50 S2 . 114.2(3)
C49 C50 S2 . 123.9(3)
C52 C51 S2 . 111.6(4)
C52 C51 H51 . 124.2
S2 C51 H51 . 124.2
C51 C52 N6 . 113.6(4)
C51 C52 C31 3_776 126.8(4)
N6 C52 C31 3_776 119.6(4)
N7 C53 C54 . 173.6(10)
N8 C55 C56 . 170.7(15)

loop_
_geom_bond_atom_site_label_1
_geom_bond_atom_site_label_2
_geom_bond_site_symmetry_2
_geom_bond_distance
Cd1 N2 . 2.301(4)
Cd1 N5 . 2.314(4)
Cd1 N6 . 2.333(3)
Cd1 N1 . 2.355(3)
Cd1 N3 . 2.374(3)
Cd1 N4 . 2.379(4)
Cl1 O5 . 1.423(4)
Cl1 O4 . 1.430(4)
Cl1 O2 . 1.435(4)
Cl1 O3 . 1.440(4)
Cl2 O8 . 1.369(5)
Cl2 O6 . 1.391(5)
Cl2 O9 . 1.403(5)
Cl2 O7 . 1.428(5)
Cl2' O9' . 1.389(5)
Cl2' O6' . 1.395(5)
Cl2' O7 . 1.486(10)
Cl2' O8 . 1.507(9)
S1 C12 . 1.705(5)
S1 C11 . 1.713(4)
S2 C51 . 1.705(5)
S2 C50 . 1.707(4)
N1 C1 . 1.324(6)
N1 C5 . 1.341(6)
N2 C10 . 1.335(5)
N2 C6 . 1.346(5)
N3 C11 . 1.311(6)
N3 C13 . 1.384(5)
N4 C44 . 1.335(7)
N4 C40 . 1.340(6)
N5 C49 . 1.341(6)
N5 C45 . 1.346(6)
N6 C50 . 1.324(5)
N6 C52 . 1.379(5)
N7 C53 . 1.138(9)
N8 C55 . 1.053(14)
O1 C25 . 1.395(5)
O1 C33 . 1.435(6)
C1 C2 . 1.399(6)
C1 H1 . 0.95
C2 C3 . 1.359(8)
C2 H2 . 0.95
C3 C4 . 1.374(7)
C3 H3 . 0.95
C4 C5 . 1.388(6)
C4 H4 . 0.95
C5 C6 . 1.509(6)
C6 C7 . 1.355(7)
C7 C8 . 1.374(7)
C7 H7 . 0.95
C8 C9 . 1.382(7)
C8 H8 . 0.95
C9 C10 . 1.383(7)
C9 H9 . 0.95
C10 C11 . 1.472(6)
C12 C13 . 1.370(6)
C12 H12 . 0.95
C13 C14 . 1.469(6)
C14 C19 . 1.393(6)
C14 C15 . 1.393(6)
C15 C16 . 1.386(7)
C15 H15 . 0.95
C16 C17 . 1.386(6)
C16 H16 . 0.95
C17 C18 . 1.399(6)
C17 H17 . 0.95
C18 C19 . 1.401(6)
C18 C20 . 1.494(6)
C19 H19 . 0.95
C20 C21 . 1.379(6)
C20 C25 . 1.410(5)
C21 C22 . 1.400(6)
C21 H21 . 0.95
C22 C23 . 1.396(6)
C22 C26 . 1.521(7)
C23 C24 . 1.395(6)
C23 H23 . 0.95
C24 C25 . 1.407(6)
C24 C27 . 1.485(6)
C26 H26A . 0.98
C26 H26B . 0.98
C26 H26C . 0.98
C27 C32 . 1.387(6)
C27 C28 . 1.394(6)
C28 C29 . 1.391(6)
C28 H28 . 0.95
C29 C30 . 1.386(7)
C29 H29 . 0.95
C30 C31 . 1.395(6)
C30 H30 . 0.95
C31 C32 . 1.400(6)
C31 C52 3_776 1.476(6)
C32 H32 . 0.95
C33 C34 . 1.507(7)
C33 H33A . 0.99
C33 H33B . 0.99
C34 C35 . 1.377(7)
C34 C39 . 1.396(7)
C35 C36 . 1.374(8)
C35 H35 . 0.95
C36 C37 . 1.377(9)
C36 H36 . 0.95
C37 C38 . 1.376(9)
C37 H37 . 0.95
C38 C39 . 1.390(9)
C38 H38 . 0.95
C39 H39 . 0.95
C40 C41 . 1.378(8)
C40 H40 . 0.95
C41 C42 . 1.370(10)
C41 H41 . 0.95
C42 C43 . 1.368(9)
C42 H42 . 0.95
C43 C44 . 1.384(7)
C43 H43 . 0.95
C44 C45 . 1.490(7)
C45 C46 . 1.383(7)
C46 C47 . 1.397(9)
C46 H46 . 0.95
C47 C48 . 1.381(8)
C47 H47 . 0.95
C48 C49 . 1.369(7)
C48 H48 . 0.95
C49 C50 . 1.472(6)
C51 C52 . 1.354(6)
C51 H51 . 0.95
C52 C31 3_776 1.476(6)
C53 C54 . 1.445(10)
C54 H54A . 0.98
C54 H54B . 0.98
C54 H54C . 0.98
C55 C56 . 1.355(17)
C56 H56A . 0.98
C56 H56B . 0.98
C56 H56C . 0.98
